data_1001302
loop_
_publ_author_name
'Choisnet, J'
'Nguyen, N'
'Raveau, B'

_publ_section_title
;
Etude du comportement du germanium dans les structures a tunnels de
section pentagonale: Les silicogermanates K~6~ Nb~6~ Ge~x~ Si~4-x~
O~26~
;
_journal_coden_ASTM RVCMA8
_journal_name_full 'Revue de Chimie Minerale'
_journal_page_first 311
_journal_page_last 317
_journal_volume 14
_journal_year 1977
_chemical_formula_structural 'K6 Nb6 Ge4 O26'
_chemical_formula_sum 'Ge4 K6 Nb6 O26'
_chemical_name_systematic
;
Hexapotassium hexaniobium tetragermanium oxide
;
_space_group_IT_number 189
_symmetry_cell_setting hexagonal
_symmetry_Int_Tables_number 189
_symmetry_space_group_name_Hall 'P -6 -2'
_symmetry_space_group_name_H-M 'P -6 2 m'
_cell_angle_alpha 90
_cell_angle_beta 90
_cell_angle_gamma 120
_cell_formula_units_Z 1
_cell_length_a 9.188
_cell_length_b 9.188
_cell_length_c 8.123
_cell_volume 593.9
_refine_ls_R_factor_all 0.088
_cod_database_code 1001302

loop_
_symmetry_equiv_pos_as_xyz
x,y,z
-y,x-y,z
y-x,-x,z
x,y,-z
-y,x-y,-z
y-x,-x,-z
y,x,z
x-y,-y,z
-x,y-x,z
y,x,-z
x-y,-y,-z
-x,y-x,-z

loop_
_atom_site_label
_atom_site_type_symbol
_atom_site_symmetry_multiplicity
_atom_site_Wyckoff_symbol
_atom_site_fract_x
_atom_site_fract_y
_atom_site_fract_z
_atom_site_occupancy
_atom_site_attached_hydrogens
_atom_site_calc_flag
K1 K1+ 3 g 0.610(5) 0. 0.5 1. 0 d
K2 K1+ 3 f 0.599(6) 0. 0. 1. 0 d
Ge1 Ge4+ 4 h 0.33333 0.66667 0.219(2) 1. 0 d
Nb1 Nb5+ 6 i 0.232(1) 0. 0.239(2) 1. 0 d
O1 O2- 2 c 0.33333 0.66667 0. 1. 0 d
O2 O2- 3 f 0.228(14) 0. 0. 1. 0 d
O3 O2- 6 i 0.831(6) 0. 0.292(13) 1. 0 d
O4 O2- 12 l 0.478(6) 0.166(6) 0.280(6) 1. 0 d
O5 O2- 3 g 0.256(9) 0. 0.5 1. 0 d

loop_
_atom_type_symbol
_atom_type_oxidation_number
K1+ 1.000
Ge4+ 4.000
Nb5+ 5.000
O2- -2.000
